data_1574207
loop_
_publ_author_name
'Tomer, Kanishk'
'Schnakenburg, Gregor'
'Das, Ujjal'
'Filippou, Alexander C.'

_publ_section_title
;
 Metal--silicon triple bonds: reactivity of the silylidyne complexes
 [Cp*(CO)2M\\tb Si--Tbb] (M = Cr -- W)
;
_journal_issue 18
_journal_name_full 'Chemical Science'
_journal_page_first 7773
_journal_page_last 7793
_journal_paper_doi 10.1039/D5SC01063B
_journal_volume 16
_journal_year 2025
_chemical_formula_moiety 'C36 H64 Cr O2 Si5'
_chemical_formula_sum 'C36 H64 Cr O2 Si5'
_chemical_formula_weight 721.32
_chemical_name_systematic KT-75
_space_group_crystal_system monoclinic
_space_group_IT_number 11
_space_group_name_Hall '-P 2yb'
_space_group_name_H-M_alt 'P 1 21/m 1'
_atom_sites_solution_hydrogens geom
_audit_creation_date 2024-11-11
_audit_creation_method
;
Olex2 1.5
(compiled 2024.02.16 svn.r378c4104 for OlexSys, GUI svn.r6928)
;
_audit_update_record
;
2025-02-04 deposited with the CCDC.	2025-03-24 downloaded from the CCDC.
;
_cell_angle_alpha 90
_cell_angle_beta 97.363(6)
_cell_angle_gamma 90
_cell_formula_units_Z 2
_cell_length_a 12.061(3)
_cell_length_b 15.143(4)
_cell_length_c 12.602(3)
_cell_measurement_reflns_used 5166
_cell_measurement_temperature 100
_cell_measurement_theta_max 23.805
_cell_measurement_theta_min 2.503
_cell_volume 2282.6(10)
_computing_cell_refinement 'SAINT V8.40B (?, 2016)'
_computing_data_reduction 'SAINT V8.40B (?, 2016)'
_computing_molecular_graphics 'Olex2 1.5 (Dolomanov et al., 2009)'
_computing_publication_material 'Olex2 1.5 (Dolomanov et al., 2009)'
_computing_structure_refinement 'XL  (Sheldrick, 2008)'
_computing_structure_solution 'SHELXT 2018/2 (Sheldrick, 2018)'
_diffrn_ambient_temperature 100.00
_diffrn_detector 'Bruker Photon100 detector'
_diffrn_detector_area_resol_mean 7.9
_diffrn_detector_type 'CMOS area detector'
_diffrn_measured_fraction_theta_full 0.995
_diffrn_measured_fraction_theta_max 0.994
_diffrn_measurement_device 'three-circle diffractometer'
_diffrn_measurement_device_type 'Bruker D8 Venture'
_diffrn_measurement_method '\w and \f scans'
_diffrn_radiation_monochromator 'mirror optics'
_diffrn_radiation_probe x-ray
_diffrn_radiation_type MoK\a
_diffrn_radiation_wavelength 0.71073
_diffrn_reflns_av_R_equivalents 0.0478
_diffrn_reflns_av_unetI/netI 0.0412
_diffrn_reflns_Laue_measured_fraction_full 0.995
_diffrn_reflns_Laue_measured_fraction_max 0.994
_diffrn_reflns_limit_h_max 14
_diffrn_reflns_limit_h_min -14
_diffrn_reflns_limit_k_max 14
_diffrn_reflns_limit_k_min -18
_diffrn_reflns_limit_l_max 13
_diffrn_reflns_limit_l_min -15
_diffrn_reflns_number 22149
_diffrn_reflns_point_group_measured_fraction_full 0.995
_diffrn_reflns_point_group_measured_fraction_max 0.994
_diffrn_reflns_theta_full 25.242
_diffrn_reflns_theta_max 25.999
_diffrn_reflns_theta_min 1.702
_diffrn_source 'microfocus sealed X-ray tube'
_diffrn_source_type 'Incoatec I\ms'
_exptl_absorpt_coefficient_mu 0.407
_exptl_absorpt_correction_T_max 0.7457
_exptl_absorpt_correction_T_min 0.6073
_exptl_absorpt_correction_type multi-scan
_exptl_absorpt_process_details
;
SADABS-2016/2 (Bruker,2016/2) was used for absorption correction.
wR2(int) was 0.1298 before and 0.0685 after correction.
The Ratio of minimum to maximum transmission is 0.8144.
The \l/2 correction factor is Not present.
;
_exptl_crystal_colour orange
_exptl_crystal_colour_primary orange
_exptl_crystal_density_diffrn 1.049
_exptl_crystal_description block
_exptl_crystal_F_000 780
_exptl_crystal_size_max 0.6
_exptl_crystal_size_mid 0.6
_exptl_crystal_size_min 0.5
_refine_diff_density_max 0.615
_refine_diff_density_min -0.533
_refine_diff_density_rms 0.090
_refine_ls_extinction_method none
_refine_ls_goodness_of_fit_ref 1.025
_refine_ls_hydrogen_treatment constr
_refine_ls_matrix_type full
_refine_ls_number_parameters 469
_refine_ls_number_reflns 4642
_refine_ls_number_restraints 1063
_refine_ls_restrained_S_all 0.987
_refine_ls_R_factor_all 0.1195
_refine_ls_R_factor_gt 0.0830
_refine_ls_shift/su_max 0.000
_refine_ls_shift/su_mean 0.000
_refine_ls_structure_factor_coef Fsqd
_refine_ls_weighting_details 'w=1/[\s^2^(Fo^2^)+(0.1427P)^2^+3.6918P] where P=(Fo^2^+2Fc^2^)/3'
_refine_ls_weighting_scheme calc
_refine_ls_wR_factor_gt 0.2300
_refine_ls_wR_factor_ref 0.2701
_reflns_Friedel_coverage 0.000
_reflns_number_gt 3105
_reflns_number_total 4642
_reflns_threshold_expression 'I > 2\s(I)'
_cod_data_source_file d5sc01063b2.cif
_cod_data_source_block 1-Cr
_cod_depositor_comments 'Adding full bibliography for 1574207--1574214.cif.'
_cod_original_cell_volume 2282.7(9)
_cod_database_code 1574207
_shelx_shelxl_version_number 2019/1
_shelx_space_group_comment
;
The symmetry employed for this shelxl refinement is uniquely defined
by the following loop, which should always be used as a source of
symmetry information in preference to the above space-group names.
They are only intended as comments.
;
_shelx_estimated_absorpt_t_max 0.822
_shelx_estimated_absorpt_t_min 0.792
_olex2_refinement_description
;
1. Fixed Uiso
 At 1.2 times of:
  All C(H) groups
 At 1.5 times of:
  All C(H,H,H) groups
2. Restrained distances
 C12-C11 = C13-C11 = C14-C11
 1.54 with sigma of 0.001
 C12A-C11A = C13A-C11A = C14A-C11A
 1.54 with sigma of 0.001
 O2-O3
 2 with sigma of 0.001
 C11-C13 \\sim C11-C14
 with sigma of 0.02
 C12-C13 \\sim C13-C14 \\sim C14-C12
 with sigma of 0.001
 O3-C31 \\sim O1-C29 \\sim O4-C32
 with sigma of 0.001
 C12A-C13A \\sim C13A-C14A \\sim C14A-C12A
 with sigma of 0.001
 C32-Cr \\sim C29_$1-Cr \\sim C31_$1-Cr
 with sigma of 0.001
3. Rigid bond restraints
 Si3, C15
 with sigma for 1-2 distances of 0.001 and sigma for 1-3 distances of 0.001
4. Uiso/Uaniso restraints and constraints
C19 \\sim C19A \\sim C20 \\sim C20A \\sim C21 \\sim C21A \\sim C22 \\sim C22A
\\sim C23 \\sim C23A \\sim C24 \\sim C24A \\sim C25 \\sim C25A \\sim C26 \\sim
C26A \\sim C27 \\sim C27A \\sim C28 \\sim C28A: within 2A with sigma of 0.001
and sigma for terminal atoms of 0.002 within 2A
C11 \\sim C11A \\sim C12 \\sim C12A \\sim C13 \\sim C13A \\sim C14 \\sim C14A:
within 2A with sigma of 0.001 and sigma for terminal atoms of 0.002 within 2A
O1 \\sim O2 \\sim O3 \\sim O4 \\sim C29 \\sim C30 \\sim C31 \\sim C32: within
2A with sigma of 0.001 and sigma for terminal atoms of 0.002 within 2A
5. Rigid body (RIGU) restrains
 All non-hydrogen atoms
 with sigma for 1-2 distances of 0.001 and sigma for 1-3 distances of 0.001
6. Others
 1*[Sof(O4)+Sof(C32)]+1*[Sof(O1)+Sof(C29)]+1*[Sof(O3)+Sof(C31)]+1*[Sof(O2)+
 Sof(C30)]=1 with esd of 0.0001
 Sof(C23A)=Sof(C19A)=Sof(C20A)=Sof(C21A)=Sof(C22A)=Sof(C28A)=Sof(H28D)=
 Sof(H28E)=Sof(H28F)=Sof(C24A)=Sof(H24D)=Sof(H24E)=Sof(H24F)=Sof(C25A)=
 Sof(H25D)=Sof(H25E)=Sof(H25F)=Sof(C26A)=Sof(H26D)=Sof(H26E)=Sof(H26F)=
 Sof(C27A)=Sof(H27D)=Sof(H27E)=Sof(H27F)=0.5*(1-FVAR(2))
 Sof(C23)=Sof(C19)=Sof(C20)=Sof(C21)=Sof(C22)=Sof(C28)=Sof(H28A)=Sof(H28B)=
 Sof(H28C)=Sof(C24)=Sof(H24A)=Sof(H24B)=Sof(H24C)=Sof(C25)=Sof(H25A)=Sof(H25B)=
 Sof(H25C)=Sof(C26)=Sof(H26A)=Sof(H26B)=Sof(H26C)=Sof(C27)=Sof(H27A)=Sof(H27B)=
 Sof(H27C)=0.5*FVAR(2)
 Sof(O4)=Sof(C32)=FVAR(2)
 Sof(O1)=Sof(C29)=FVAR(3)
 Sof(O3)=Sof(C31)=FVAR(4)
 Sof(O2)=Sof(C30)=FVAR(5)
 Sof(C8A)=Sof(H8AA)=Sof(H8AB)=Sof(H8AC)=Sof(C9A)=Sof(H9AA)=Sof(H9AB)=Sof(H9AC)=
 Sof(C10A)=Sof(H10D)=Sof(H10E)=Sof(H10F)=1-FVAR(6)
 Sof(C8)=Sof(H8A)=Sof(H8B)=Sof(H8C)=Sof(C9)=Sof(H9A)=Sof(H9B)=Sof(H9C)=
 Sof(C10)=Sof(H10A)=Sof(H10B)=Sof(H10C)=FVAR(6)
 Sof(C16A)=Sof(H16D)=Sof(H16E)=Sof(H16F)=Sof(C17A)=Sof(H17D)=Sof(H17E)=
 Sof(H17F)=Sof(C18A)=Sof(H18D)=Sof(H18E)=Sof(H18F)=1-FVAR(7)
 Sof(C16)=Sof(H16A)=Sof(H16B)=Sof(H16C)=Sof(C17)=Sof(H17A)=Sof(H17B)=Sof(H17C)=
 Sof(C18)=Sof(H18A)=Sof(H18B)=Sof(H18C)=FVAR(7)
 Sof(C11A)=Sof(C12A)=Sof(H12D)=Sof(H12E)=Sof(H12F)=Sof(C13A)=Sof(H13D)=
 Sof(H13E)=Sof(H13F)=Sof(C14A)=Sof(H14D)=Sof(H14E)=Sof(H14F)=0.5*(1-FVAR(9))
 Sof(C11)=Sof(C12)=Sof(H12A)=Sof(H12B)=Sof(H12C)=Sof(C13)=Sof(H13A)=Sof(H13B)=
 Sof(H13C)=Sof(C14)=Sof(H14A)=Sof(H14B)=Sof(H14C)=0.5*FVAR(9)
 Fixed Sof: Cr(0.5)
 Fixed X: O2(0.163641) C6(0.313921)
 Fixed Y: O2(0.45163) C6(0.25)
 Fixed Z: O2(0.64637) C6(0.903529)
7.a Ternary CH refined with riding coordinates:
 C7(H7), C15(H15)
7.b Me refined with riding coordinates:
 C8(H8A,H8B,H8C), C8A(H8AA,H8AB,H8AC), C9(H9A,H9B,H9C), C9A(H9AA,H9AB,H9AC),
 C10(H10A,H10B,H10C), C10A(H10D,H10E,H10F), C12(H12A,H12B,H12C), C12A(H12D,H12E,
 H12F), C13(H13A,H13B,H13C), C13A(H13D,H13E,H13F), C14(H14A,H14B,H14C),
 C14A(H14D,H14E,H14F), C16(H16A,H16B,H16C), C16A(H16D,H16E,H16F), C17(H17A,H17B,
 H17C), C17A(H17D,H17E,H17F), C18(H18A,H18B,H18C), C18A(H18D,H18E,H18F),
 C28(H28A,H28B,H28C), C24(H24A,H24B,H24C), C25(H25A,H25B,H25C), C26(H26A,H26B,
 H26C), C27(H27A,H27B,H27C), C28A(H28D,H28E,H28F), C24A(H24D,H24E,H24F),
 C25A(H25D,H25E,H25F), C26A(H26D,H26E,H26F), C27A(H27D,H27E,H27F)
7.c Aromatic/amide H refined with riding coordinates:
 C3(H3), C5(H5)
7.d Cp* refined as free rotating group:
 C23(C19,C20,C21,C22,C28,C24,C25,C26,C27), C23A(C19A,C20A,C21A,C22A,C28A,C24A,
 C25A,C26A,C27A)
;
_olex2_submission_special_instructions 'No special instructions were received'

loop_
_space_group_symop_operation_xyz
'x, y, z'
'-x, y+1/2, -z'
'-x, -y, -z'
'x, -y-1/2, z'

loop_
_atom_site_label
_atom_site_type_symbol
_atom_site_fract_x
_atom_site_fract_y
_atom_site_fract_z
_atom_site_U_iso_or_equiv
_atom_site_adp_type
_atom_site_occupancy
_atom_site_site_symmetry_order
_atom_site_calc_flag
_atom_site_refinement_flags_posn
_atom_site_refinement_flags_adp
_atom_site_refinement_flags_occupancy
_atom_site_disorder_assembly
_atom_site_disorder_group
Cr Cr 0.12886(10) 0.2615(4) 0.54839(9) 0.0578(10) Uani 0.5 1 d D . P A .
Si1 Si 0.25768(14) 0.250000 0.67699(12) 0.0509(5) Uani 1 2 d S T P A .
Si2 Si 0.58952(13) 0.35844(10) 0.66963(12) 0.0710(5) Uani 1 1 d . . . . .
Si3 Si 0.14185(12) 0.35821(11) 0.96643(12) 0.0715(5) Uani 1 1 d . U . . .
O1 O 0.0597(13) 0.4118(8) 0.6552(10) 0.0926(17) Uani 0.293(3) 1 d D U P A -2
O2 O 0.163641 0.451630 0.646370 0.0928(18) Uani 0.178(3) 1 d . U P B -4
O3 O -0.0203(11) 0.3653(9) 0.6635(9) 0.0925(17) Uani 0.315(3) 1 d D U P C -3
O4 O -0.0544(11) 0.2083(14) 0.6793(12) 0.091(2) Uani 0.214(3) 1 d D U P A -1
C1 C 0.3549(4) 0.250000 0.8029(4) 0.0409(11) Uani 1 2 d S T P . .
C2 C 0.4719(4) 0.250000 0.7983(4) 0.0415(10) Uani 1 2 d S T P A .
C3 C 0.5440(5) 0.250000 0.8934(5) 0.0496(12) Uani 1 2 d S T P . .
H3 H 0.622250 0.250000 0.890337 0.060 Uiso 1 2 calc R U P A .
C4 C 0.5059(5) 0.250000 0.9931(5) 0.0523(12) Uani 1 2 d S T P A .
C5 C 0.3896(5) 0.250000 0.9956(5) 0.0505(13) Uani 1 2 d S T P . .
H5 H 0.362099 0.250000 1.062920 0.061 Uiso 1 2 calc R U P A .
C6 C 0.313921 0.250000 0.903529 0.0426(11) Uani 1 2 d S T P A .
C7 C 0.5182(5) 0.250000 0.6920(5) 0.0542(12) Uani 1 2 d S T P A .
H7 H 0.450222 0.250000 0.637375 0.065 Uiso 1 2 calc R U P . .
C8 C 0.4756(12) 0.4442(8) 0.6777(13) 0.096(3) Uani 0.591(17) 1 d . . P D 1
H8A H 0.411352 0.430720 0.624330 0.144 Uiso 0.591(17) 1 calc R U P D 1
H8B H 0.452151 0.443169 0.749347 0.144 Uiso 0.591(17) 1 calc R U P D 1
H8C H 0.504494 0.502961 0.663594 0.144 Uiso 0.591(17) 1 calc R U P D 1
C8A C 0.5196(16) 0.4515(11) 0.7261(16) 0.086(3) Uani 0.409(17) 1 d . . P D 6
H8AA H 0.517075 0.441209 0.802579 0.129 Uiso 0.409(17) 1 calc R U P D 6
H8AB H 0.561021 0.506010 0.716739 0.129 Uiso 0.409(17) 1 calc R U P D 6
H8AC H 0.443238 0.457054 0.689349 0.129 Uiso 0.409(17) 1 calc R U P D 6
C9 C 0.6319(13) 0.3597(10) 0.5328(10) 0.090(3) Uani 0.591(17) 1 d . . P D 1
H9A H 0.567802 0.343383 0.480599 0.134 Uiso 0.591(17) 1 calc R U P D 1
H9B H 0.657397 0.419053 0.516620 0.134 Uiso 0.591(17) 1 calc R U P D 1
H9C H 0.692661 0.317338 0.529111 0.134 Uiso 0.591(17) 1 calc R U P D 1
C9A C 0.5909(17) 0.3831(14) 0.5238(14) 0.084(3) Uani 0.409(17) 1 d . . P D 6
H9AA H 0.627756 0.334719 0.490396 0.125 Uiso 0.409(17) 1 calc R U P D 6
H9AB H 0.513914 0.389277 0.488788 0.125 Uiso 0.409(17) 1 calc R U P D 6
H9AC H 0.631697 0.438233 0.516178 0.125 Uiso 0.409(17) 1 calc R U P D 6
C10 C 0.7059(11) 0.3885(10) 0.7716(10) 0.092(3) Uani 0.591(17) 1 d . . P D 1
H10A H 0.680646 0.387143 0.842472 0.137 Uiso 0.591(17) 1 calc R U P D 1
H10B H 0.767296 0.346349 0.769678 0.137 Uiso 0.591(17) 1 calc R U P D 1
H10C H 0.732032 0.448064 0.757187 0.137 Uiso 0.591(17) 1 calc R U P D 1
C10A C 0.7439(13) 0.3554(13) 0.7341(16) 0.085(3) Uani 0.409(17) 1 d . . P D 6
H10D H 0.782225 0.305867 0.704418 0.128 Uiso 0.409(17) 1 calc R U P D 6
H10E H 0.780751 0.410845 0.718775 0.128 Uiso 0.409(17) 1 calc R U P D 6
H10F H 0.747062 0.348054 0.811651 0.128 Uiso 0.409(17) 1 calc R U P D 6
C11 C 0.5857(8) 0.2636(6) 1.0973(9) 0.0604(14) Uani 0.324(4) 1 d D U P A -1
C11A C 0.5889(14) 0.2636(9) 1.0962(15) 0.0604(14) Uani 0.176(4) 1 d D U P A -2
C12 C 0.7098(7) 0.2664(9) 1.0802(9) 0.0607(15) Uani 0.324(4) 1 d D U P A -1
H12A H 0.756126 0.275145 1.149164 0.091 Uiso 0.324(4) 1 calc R U P A -1
H12B H 0.730291 0.210618 1.048463 0.091 Uiso 0.324(4) 1 calc R U P A -1
H12C H 0.721969 0.315314 1.032079 0.091 Uiso 0.324(4) 1 calc R U P A -1
C12A C 0.6744(14) 0.1877(11) 1.1031(18) 0.0607(15) Uani 0.176(4) 1 d D U P A -2
H12D H 0.710749 0.186594 1.037907 0.091 Uiso 0.176(4) 1 calc R U P A -2
H12E H 0.730858 0.196699 1.165331 0.091 Uiso 0.176(4) 1 calc R U P A -2
H12F H 0.635956 0.131433 1.110544 0.091 Uiso 0.176(4) 1 calc R U P A -2
C13 C 0.5709(10) 0.1874(7) 1.1752(9) 0.0608(15) Uani 0.324(4) 1 d D U P A -1
H13A H 0.621639 0.195943 1.241561 0.091 Uiso 0.324(4) 1 calc R U P A -1
H13B H 0.493475 0.186467 1.191223 0.091 Uiso 0.324(4) 1 calc R U P A -1
H13C H 0.588000 0.131159 1.142322 0.091 Uiso 0.324(4) 1 calc R U P A -1
C13A C 0.5323(14) 0.2648(14) 1.1990(11) 0.0606(15) Uani 0.176(4) 1 d D U P A -2
H13D H 0.477695 0.312984 1.195063 0.091 Uiso 0.176(4) 1 calc R U P A -2
H13E H 0.494076 0.208376 1.206221 0.091 Uiso 0.176(4) 1 calc R U P A -2
H13F H 0.588978 0.273642 1.261008 0.091 Uiso 0.176(4) 1 calc R U P A -2
C14 C 0.5587(10) 0.3504(6) 1.1523(10) 0.0611(15) Uani 0.324(4) 1 d D U P A -1
H14A H 0.610200 0.357890 1.218350 0.092 Uiso 0.324(4) 1 calc R U P A -1
H14B H 0.566916 0.400084 1.104103 0.092 Uiso 0.324(4) 1 calc R U P A -1
H14C H 0.481659 0.348381 1.169263 0.092 Uiso 0.324(4) 1 calc R U P A -1
C14A C 0.6504(15) 0.3518(9) 1.0867(18) 0.0608(15) Uani 0.176(4) 1 d D U P A -2
H14D H 0.596477 0.400499 1.082206 0.091 Uiso 0.176(4) 1 calc R U P A -2
H14E H 0.706141 0.359963 1.149685 0.091 Uiso 0.176(4) 1 calc R U P A -2
H14F H 0.687861 0.351155 1.022090 0.091 Uiso 0.176(4) 1 calc R U P A -2
C15 C 0.1893(5) 0.250000 0.9111(5) 0.0513(9) Uani 1 2 d S TU P A .
H15 H 0.154044 0.249999 0.834790 0.062 Uiso 1 2 calc R U P . .
C16 C 0.1784(13) 0.4492(9) 0.8695(12) 0.094(3) Uani 0.497(14) 1 d . . P E 1
H16A H 0.144655 0.434744 0.796660 0.141 Uiso 0.497(14) 1 calc R U P E 1
H16B H 0.149225 0.505956 0.890949 0.141 Uiso 0.497(14) 1 calc R U P E 1
H16C H 0.259729 0.452985 0.871733 0.141 Uiso 0.497(14) 1 calc R U P E 1
C16A C 0.2301(12) 0.4458(9) 0.9313(13) 0.091(3) Uani 0.503(14) 1 d . . P E 6
H16D H 0.308094 0.432179 0.958130 0.137 Uiso 0.503(14) 1 calc R U P E 6
H16E H 0.222104 0.451919 0.853232 0.137 Uiso 0.503(14) 1 calc R U P E 6
H16F H 0.208373 0.501154 0.963155 0.137 Uiso 0.503(14) 1 calc R U P E 6
C17 C 0.2084(13) 0.3918(11) 1.0984(11) 0.092(3) Uani 0.497(14) 1 d . . P E 1
H17A H 0.289794 0.391971 1.099247 0.138 Uiso 0.497(14) 1 calc R U P E 1
H17B H 0.183163 0.451259 1.114585 0.138 Uiso 0.497(14) 1 calc R U P E 1
H17C H 0.188111 0.350286 1.152370 0.138 Uiso 0.497(14) 1 calc R U P E 1
C17A C 0.1578(14) 0.3552(11) 1.1189(10) 0.091(3) Uani 0.503(14) 1 d . . P E 6
H17D H 0.110815 0.308100 1.142337 0.137 Uiso 0.503(14) 1 calc R U P E 6
H17E H 0.236119 0.344011 1.146790 0.137 Uiso 0.503(14) 1 calc R U P E 6
H17F H 0.134536 0.412103 1.145943 0.137 Uiso 0.503(14) 1 calc R U P E 6
C18 C -0.0148(11) 0.3574(11) 0.9627(13) 0.089(3) Uani 0.497(14) 1 d . . P E 1
H18A H -0.049427 0.339207 0.891388 0.134 Uiso 0.497(14) 1 calc R U P E 1
H18B H -0.035755 0.315720 1.016197 0.134 Uiso 0.497(14) 1 calc R U P E 1
H18C H -0.040703 0.416693 0.978412 0.134 Uiso 0.497(14) 1 calc R U P E 1
C18A C -0.0048(11) 0.3798(11) 0.9185(12) 0.085(3) Uani 0.503(14) 1 d . . P E 6
H18D H -0.050694 0.330738 0.938974 0.128 Uiso 0.503(14) 1 calc R U P E 6
H18E H -0.028163 0.434666 0.950279 0.128 Uiso 0.503(14) 1 calc R U P E 6
H18F H -0.014432 0.385430 0.840356 0.128 Uiso 0.503(14) 1 calc R U P E 6
C23 C 0.2021(4) 0.2365(6) 0.4002(5) 0.0730(10) Uani 0.298(5) 1 d G U P A -1
C19 C 0.1207(5) 0.1685(5) 0.3976(7) 0.0730(10) Uani 0.298(5) 1 d G U P A -1
C20 C 0.0146(5) 0.2089(6) 0.3989(6) 0.0731(10) Uani 0.298(5) 1 d G U P A -1
C21 C 0.0304(5) 0.3018(6) 0.4022(5) 0.0731(10) Uani 0.298(5) 1 d G U P A -1
C22 C 0.1463(6) 0.3189(5) 0.4030(6) 0.0731(10) Uani 0.298(5) 1 d G U P A -1
C28 C 0.3261(5) 0.2235(8) 0.3999(8) 0.0733(11) Uani 0.298(5) 1 d G U P A -1
H28A H 0.342645 0.160217 0.397660 0.110 Uiso 0.298(5) 1 calc R U P A -1
H28B H 0.349623 0.252462 0.336907 0.110 Uiso 0.298(5) 1 calc R U P A -1
H28C H 0.366557 0.249367 0.464897 0.110 Uiso 0.298(5) 1 calc R U P A -1
C24 C 0.1430(9) 0.0706(5) 0.3942(12) 0.0735(12) Uani 0.298(5) 1 d G U P A -1
H24A H 0.072433 0.038261 0.392929 0.110 Uiso 0.298(5) 1 calc R U P A -1
H24B H 0.177058 0.056467 0.329694 0.110 Uiso 0.298(5) 1 calc R U P A -1
H24C H 0.193992 0.053372 0.457684 0.110 Uiso 0.298(5) 1 calc R U P A -1
C25 C -0.0957(6) 0.1614(8) 0.3970(10) 0.0738(12) Uani 0.298(5) 1 d G U P A -1
H25A H -0.083231 0.097486 0.394800 0.111 Uiso 0.298(5) 1 calc R U P A -1
H25B H -0.129213 0.176340 0.461567 0.111 Uiso 0.298(5) 1 calc R U P A -1
H25C H -0.146148 0.179435 0.333577 0.111 Uiso 0.298(5) 1 calc R U P A -1
C26 C -0.0601(8) 0.3704(7) 0.4045(9) 0.0737(12) Uani 0.298(5) 1 d G U P A -1
H26A H -0.026693 0.429503 0.406667 0.111 Uiso 0.298(5) 1 calc R U P A -1
H26B H -0.114600 0.364700 0.340199 0.111 Uiso 0.298(5) 1 calc R U P A -1
H26C H -0.097666 0.361606 0.468189 0.111 Uiso 0.298(5) 1 calc R U P A -1
C27 C 0.2006(9) 0.4088(6) 0.4063(11) 0.0735(11) Uani 0.298(5) 1 d G U P A -1
H27A H 0.143320 0.454545 0.407809 0.110 Uiso 0.298(5) 1 calc R U P A -1
H27B H 0.255334 0.413602 0.470560 0.110 Uiso 0.298(5) 1 calc R U P A -1
H27C H 0.238400 0.416697 0.342570 0.110 Uiso 0.298(5) 1 calc R U P A -1
C23A C 0.2127(7) 0.2910(8) 0.4022(8) 0.0731(10) Uani 0.202(5) 1 d G U P A -2
C19A C 0.1896(9) 0.1990(8) 0.4002(8) 0.0731(10) Uani 0.202(5) 1 d G U P A -2
C20A C 0.0723(9) 0.1878(7) 0.3964(8) 0.0731(10) Uani 0.202(5) 1 d G U P A -2
C21A C 0.0228(7) 0.2729(8) 0.3962(9) 0.0731(10) Uani 0.202(5) 1 d G U P A -2
C22A C 0.1096(8) 0.3367(7) 0.3997(10) 0.0731(10) Uani 0.202(5) 1 d G U P A -2
C28A C 0.3267(8) 0.3328(12) 0.4063(13) 0.0734(12) Uani 0.202(5) 1 d G U P A -2
H28D H 0.319226 0.397220 0.407050 0.110 Uiso 0.202(5) 1 calc R U P A -2
H28E H 0.373970 0.313511 0.471283 0.110 Uiso 0.202(5) 1 calc R U P A -2
H28F H 0.361051 0.314806 0.343312 0.110 Uiso 0.202(5) 1 calc R U P A -2
C24A C 0.2749(12) 0.1259(10) 0.4017(13) 0.0733(11) Uani 0.202(5) 1 d G U P A -2
H24D H 0.349784 0.151507 0.404350 0.110 Uiso 0.202(5) 1 calc R U P A -2
H24E H 0.271559 0.088659 0.464828 0.110 Uiso 0.202(5) 1 calc R U P A -2
H24F H 0.258639 0.089953 0.336857 0.110 Uiso 0.202(5) 1 calc R U P A -2
C25A C 0.0109(13) 0.1008(8) 0.3932(14) 0.0736(11) Uani 0.202(5) 1 d G U P A -2
H25D H 0.064701 0.052237 0.394171 0.110 Uiso 0.202(5) 1 calc R U P A -2
H25E H -0.029462 0.096210 0.455741 0.110 Uiso 0.202(5) 1 calc R U P A -2
H25F H -0.042381 0.097504 0.327770 0.110 Uiso 0.202(5) 1 calc R U P A -2
C26A C -0.1004(8) 0.2923(11) 0.3927(13) 0.0735(11) Uani 0.202(5) 1 d G U P A -2
H26D H -0.142049 0.236599 0.390579 0.110 Uiso 0.202(5) 1 calc R U P A -2
H26E H -0.113092 0.325729 0.456580 0.110 Uiso 0.202(5) 1 calc R U P A -2
H26F H -0.126012 0.327023 0.328609 0.110 Uiso 0.202(5) 1 calc R U P A -2
C27A C 0.0948(13) 0.4356(7) 0.4008(16) 0.0735(12) Uani 0.202(5) 1 d G U P A -2
H27D H 0.167958 0.464298 0.403420 0.110 Uiso 0.202(5) 1 calc R U P A -2
H27E H 0.046972 0.454079 0.335774 0.110 Uiso 0.202(5) 1 calc R U P A -2
H27F H 0.059892 0.452784 0.463745 0.110 Uiso 0.202(5) 1 calc R U P A -2
C29 C 0.091(2) 0.3467(9) 0.6162(15) 0.0918(17) Uani 0.293(3) 1 d D U P A -2
C30 C 0.158(3) 0.385(3) 0.602(3) 0.0923(17) Uani 0.178(3) 1 d . U P B -4
C31 C 0.0370(16) 0.3177(12) 0.6195(14) 0.0916(17) Uani 0.315(3) 1 d D U P C -3
C32 C 0.0263(15) 0.2077(16) 0.6347(17) 0.0900(18) Uani 0.214(3) 1 d D U P A -1

loop_
_atom_site_aniso_label
_atom_site_aniso_U_11
_atom_site_aniso_U_22
_atom_site_aniso_U_33
_atom_site_aniso_U_23
_atom_site_aniso_U_13
_atom_site_aniso_U_12
Cr 0.0547(7) 0.083(3) 0.0333(5) -0.0019(9) -0.0026(4) 0.0171(11)
Si1 0.0410(8) 0.0783(12) 0.0328(7) 0.000 0.0023(6) 0.000
Si2 0.0719(9) 0.0738(9) 0.0679(9) 0.0116(7) 0.0116(7) -0.0169(7)
Si3 0.0585(8) 0.0917(11) 0.0641(9) -0.0208(7) 0.0070(6) 0.0136(7)
O1 0.095(3) 0.119(3) 0.063(2) -0.0070(19) 0.005(2) 0.019(2)
O2 0.095(3) 0.119(3) 0.063(2) -0.007(2) 0.004(2) 0.019(2)
O3 0.094(3) 0.120(3) 0.063(2) -0.007(2) 0.005(2) 0.019(2)
O4 0.091(3) 0.120(4) 0.062(3) -0.003(3) 0.009(2) 0.012(3)
C1 0.0388(15) 0.048(3) 0.0355(16) 0.000 0.0036(12) 0.000
C2 0.0387(16) 0.044(3) 0.0419(15) 0.000 0.0046(11) 0.000
C3 0.0413(18) 0.061(3) 0.0454(15) 0.000 0.0011(12) 0.000
C4 0.0449(16) 0.066(3) 0.0446(15) 0.000 0.0007(12) 0.000
C5 0.0453(16) 0.068(4) 0.0374(17) 0.000 0.0023(12) 0.000
C6 0.0408(15) 0.050(3) 0.0371(16) 0.000 0.0053(11) 0.000
C7 0.044(2) 0.075(3) 0.0444(18) 0.000 0.0071(15) 0.000
C8 0.094(4) 0.088(4) 0.106(6) 0.005(3) 0.012(3) -0.007(3)
C8A 0.085(6) 0.086(4) 0.087(6) 0.003(3) 0.009(4) -0.008(3)
C9 0.088(6) 0.098(6) 0.083(4) 0.017(3) 0.017(3) -0.009(4)
C9A 0.075(7) 0.096(6) 0.081(4) 0.015(3) 0.014(3) -0.008(5)
C10 0.088(4) 0.099(6) 0.088(4) 0.007(3) 0.010(3) -0.023(3)
C10A 0.070(4) 0.092(6) 0.092(6) 0.012(4) 0.005(3) -0.017(3)
C11 0.0556(18) 0.072(4) 0.0498(16) -0.0012(13) -0.0063(14) -0.0015(16)
C11A 0.0556(19) 0.072(4) 0.0498(16) -0.0012(13) -0.0063(14) -0.0015(16)
C12 0.0552(19) 0.073(4) 0.0507(18) -0.0016(16) -0.0065(15) -0.0015(17)
C12A 0.056(2) 0.072(4) 0.0504(19) -0.0014(15) -0.0069(16) -0.0012(17)
C13 0.056(2) 0.073(4) 0.0499(18) -0.0010(15) -0.0068(16) -0.0019(17)
C13A 0.056(2) 0.073(4) 0.0496(18) -0.0012(15) -0.0060(15) -0.0016(18)
C14 0.057(2) 0.073(4) 0.0502(18) -0.0017(15) -0.0068(16) -0.0014(17)
C14A 0.056(2) 0.073(4) 0.0505(19) -0.0013(15) -0.0067(16) -0.0018(17)
C15 0.0418(17) 0.0743(16) 0.038(2) 0.000 0.0061(14) 0.000
C16 0.100(6) 0.094(4) 0.089(5) -0.007(3) 0.017(4) 0.008(3)
C16A 0.082(5) 0.095(4) 0.098(6) -0.013(3) 0.016(4) 0.004(3)
C17 0.089(5) 0.104(6) 0.083(4) -0.019(3) 0.008(3) 0.012(4)
C17A 0.091(6) 0.109(6) 0.074(4) -0.020(2) 0.011(2) 0.009(4)
C18 0.076(4) 0.105(6) 0.087(6) -0.006(5) 0.013(2) 0.017(2)
C18A 0.072(4) 0.105(6) 0.079(5) -0.010(4) 0.011(3) 0.014(3)
C23 0.0693(16) 0.095(2) 0.0525(12) -0.0026(12) 0.0001(10) 0.0114(15)
C19 0.0693(16) 0.095(2) 0.0527(12) -0.0024(12) 0.0001(11) 0.0114(15)
C20 0.0693(16) 0.095(2) 0.0528(12) -0.0024(12) 0.0000(11) 0.0114(15)
C21 0.0693(16) 0.095(2) 0.0528(12) -0.0025(12) 0.0000(11) 0.0114(15)
C22 0.0694(16) 0.095(2) 0.0526(12) -0.0026(12) 0.0000(10) 0.0114(15)
C28 0.0697(18) 0.095(2) 0.0530(15) -0.0027(15) 0.0006(13) 0.0111(16)
C24 0.0695(19) 0.095(2) 0.0538(16) -0.0025(15) 0.0000(15) 0.0112(17)
C25 0.0694(19) 0.095(2) 0.0543(17) -0.0022(17) -0.0008(15) 0.0110(18)
C26 0.0695(19) 0.095(2) 0.0542(17) -0.0022(16) -0.0002(15) 0.0113(17)
C27 0.0698(18) 0.095(2) 0.0532(15) -0.0024(14) 0.0000(14) 0.0112(16)
C23A 0.0694(16) 0.095(2) 0.0526(12) -0.0026(12) 0.0000(11) 0.0114(15)
C19A 0.0694(16) 0.095(2) 0.0526(12) -0.0025(12) 0.0001(11) 0.0114(15)
C20A 0.0693(16) 0.095(2) 0.0527(12) -0.0024(12) 0.0001(11) 0.0113(15)
C21A 0.0693(16) 0.095(2) 0.0528(12) -0.0024(12) 0.0000(10) 0.0114(15)
C22A 0.0693(16) 0.095(2) 0.0527(12) -0.0026(12) 0.0000(11) 0.0114(15)
C28A 0.0697(19) 0.095(2) 0.0531(17) -0.0025(16) 0.0006(15) 0.0113(17)
C24A 0.0695(18) 0.095(2) 0.0530(15) -0.0027(14) 0.0001(13) 0.0113(17)
C25A 0.0697(18) 0.095(2) 0.0536(15) -0.0025(14) 0.0000(14) 0.0112(17)
C26A 0.0694(18) 0.095(2) 0.0536(15) -0.0023(15) -0.0004(13) 0.0113(16)
C27A 0.070(2) 0.095(2) 0.0535(17) -0.0025(15) 0.0001(15) 0.0115(17)
C29 0.094(3) 0.119(3) 0.0619(19) -0.0072(18) 0.0044(19) 0.019(2)
C30 0.094(3) 0.119(3) 0.062(2) -0.007(2) 0.004(2) 0.019(2)
C31 0.093(3) 0.119(3) 0.062(2) -0.0065(19) 0.0055(19) 0.018(2)
C32 0.091(3) 0.119(3) 0.060(2) -0.003(2) 0.0078(19) 0.013(2)

loop_
_atom_type_symbol
_atom_type_description
_atom_type_scat_dispersion_real
_atom_type_scat_dispersion_imag
_atom_type_scat_source
C C 0.0033 0.0016 'International Tables Vol C Tables 4.2.6.8 and 6.1.1.4'
H H 0.0000 0.0000 'International Tables Vol C Tables 4.2.6.8 and 6.1.1.4'
Cr Cr 0.3209 0.6236 'International Tables Vol C Tables 4.2.6.8 and 6.1.1.4'
O O 0.0106 0.0060 'International Tables Vol C Tables 4.2.6.8 and 6.1.1.4'
Si Si 0.0817 0.0704 'International Tables Vol C Tables 4.2.6.8 and 6.1.1.4'

loop_
_geom_angle_atom_site_label_1
_geom_angle_atom_site_label_2
_geom_angle_atom_site_label_3
_geom_angle
_geom_angle_site_symmetry_1
_geom_angle_site_symmetry_3
_geom_angle_publ_flag
Cr Cr Si1 85.26(17) 4_565 . ?
Cr Cr C23 80.1(3) 4_565 . ?
Cr Cr C21 106.5(3) 4_565 . ?
Cr Cr C22 114.9(3) 4_565 . ?
Cr Cr C23A 101.4(4) 4_565 . ?
Cr Cr C19A 65.7(3) 4_565 . ?
Cr Cr C20A 60.2(3) 4_565 . ?
Cr Cr C21A 94.6(4) 4_565 . ?
Cr Cr C22A 121.5(3) 4_565 . ?
Cr Cr C29 141.6(8) 4_565 . ?
Cr Cr C32 65.0(8) 4_565 . ?
Si1 Cr C23 107.64(18) . . ?
Si1 Cr C21 163.1(3) . . ?
Si1 Cr C23A 106.3(2) . . ?
Si1 Cr C19A 108.1(3) . . ?
Si1 Cr C20A 136.9(4) . . ?
Si1 Cr C21A 168.6(3) . . ?
Si1 Cr C22A 133.8(3) . . ?
C21 Cr C23 63.80(15) . . ?
C22 Cr Si1 124.7(2) . . ?
C22 Cr C23 38.76(11) . . ?
C22 Cr C21 39.35(13) . . ?
C23A Cr C19A 36.33(14) . . ?
C20A Cr C23A 61.4(2) . . ?
C20A Cr C19A 36.41(16) . . ?
C21A Cr C23A 62.5(2) . . ?
C21A Cr C19A 61.8(2) . . ?
C21A Cr C20A 37.45(16) . . ?
C21A Cr C22A 38.10(19) . . ?
C22A Cr C23A 37.29(18) . . ?
C22A Cr C19A 61.7(2) . . ?
C22A Cr C20A 62.5(2) . . ?
C29 Cr Si1 83.8(8) . . ?
C29 Cr C23A 117.0(9) . . ?
C29 Cr C19A 152.3(9) . . ?
C29 Cr C20A 139.3(8) . . ?
C29 Cr C21A 103.0(8) . . ?
C29 Cr C22A 91.8(8) . . ?
C32 Cr Si1 89.7(7) . . ?
C32 Cr C23 139.7(9) . . ?
C32 Cr C21 106.2(7) . . ?
C32 Cr C22 145.5(7) . . ?
Cr Si1 Cr 9.5(3) . 4_565 ?
C1 Si1 Cr 170.44(18) . . ?
C1 Si1 Cr 170.43(18) . 4_565 ?
C7 Si2 C8 103.8(4) . . ?
C7 Si2 C10A 110.4(5) . . ?
C8A Si2 C7 111.6(6) . . ?
C8A Si2 C9A 106.8(8) . . ?
C8A Si2 C10A 108.7(8) . . ?
C9 Si2 C7 109.3(5) . . ?
C9 Si2 C8 109.2(6) . . ?
C9A Si2 C7 112.3(7) . . ?
C9A Si2 C10A 106.7(8) . . ?
C10 Si2 C7 115.7(4) . . ?
C10 Si2 C8 106.6(6) . . ?
C10 Si2 C9 111.7(6) . . ?
C15 Si3 C16 106.2(4) . . ?
C15 Si3 C17A 110.7(5) . . ?
C16A Si3 C15 109.4(4) . . ?
C16A Si3 C17A 106.3(7) . . ?
C16A Si3 C18A 111.6(7) . . ?
C17 Si3 C15 117.2(5) . . ?
C17 Si3 C16 105.6(7) . . ?
C17 Si3 C18 110.4(6) . . ?
C18 Si3 C15 109.5(5) . . ?
C18 Si3 C16 107.4(6) . . ?
C18A Si3 C15 111.0(5) . . ?
C18A Si3 C17A 107.8(6) . . ?
C2 C1 Si1 119.3(4) . . ?
C6 C1 Si1 120.8(3) . . ?
C6 C1 C2 119.9(4) . . ?
C1 C2 C7 121.1(5) . . ?
C3 C2 C1 118.7(5) . . ?
C3 C2 C7 120.2(5) . . ?
C2 C3 H3 118.7 . . ?
C2 C3 C4 122.5(5) . . ?
C4 C3 H3 118.7 . . ?
C3 C4 C5 117.7(5) . . ?
C3 C4 C11 121.9(6) . . ?
C3 C4 C11A 120.3(6) . . ?
C5 C4 C11 119.8(5) . . ?
C5 C4 C11A 121.4(6) . . ?
C4 C5 H5 118.8 . . ?
C6 C5 C4 122.4(5) . . ?
C6 C5 H5 118.8 . . ?
C1 C6 C15 121.1(3) . . ?
C5 C6 C1 118.8(3) . . ?
C5 C6 C15 120.0(3) . . ?
Si2 C7 Si2 120.5(3) . 4_565 ?
Si2 C7 H7 104.2 . . ?
Si2 C7 H7 104.2 4_565 . ?
C2 C7 Si2 110.9(2) . . ?
C2 C7 Si2 110.9(2) . 4_565 ?
C2 C7 H7 104.2 . . ?
Si2 C8 H8A 109.5 . . ?
Si2 C8 H8B 109.5 . . ?
Si2 C8 H8C 109.5 . . ?
H8A C8 H8B 109.5 . . ?
H8A C8 H8C 109.5 . . ?
H8B C8 H8C 109.5 . . ?
Si2 C8A H8AA 109.5 . . ?
Si2 C8A H8AB 109.5 . . ?
Si2 C8A H8AC 109.5 . . ?
H8AA C8A H8AB 109.5 . . ?
H8AA C8A H8AC 109.5 . . ?
H8AB C8A H8AC 109.5 . . ?
Si2 C9 H9A 109.5 . . ?
Si2 C9 H9B 109.5 . . ?
Si2 C9 H9C 109.5 . . ?
H9A C9 H9B 109.5 . . ?
H9A C9 H9C 109.5 . . ?
H9B C9 H9C 109.5 . . ?
Si2 C9A H9AA 109.5 . . ?
Si2 C9A H9AB 109.5 . . ?
Si2 C9A H9AC 109.5 . . ?
H9AA C9A H9AB 109.5 . . ?
H9AA C9A H9AC 109.5 . . ?
H9AB C9A H9AC 109.5 . . ?
Si2 C10 H10A 109.5 . . ?
Si2 C10 H10B 109.5 . . ?
Si2 C10 H10C 109.5 . . ?
H10A C10 H10B 109.5 . . ?
H10A C10 H10C 109.5 . . ?
H10B C10 H10C 109.5 . . ?
Si2 C10A H10D 109.5 . . ?
Si2 C10A H10E 109.5 . . ?
Si2 C10A H10F 109.5 . . ?
H10D C10A H10E 109.5 . . ?
H10D C10A H10F 109.5 . . ?
H10E C10A H10F 109.5 . . ?
C4 C11 C12 113.4(8) . . ?
C4 C11 C13 109.4(9) . . ?
C4 C11 C14 110.6(9) . . ?
C12 C11 C14 107.7(6) . . ?
C13 C11 C12 107.8(6) . . ?
C13 C11 C14 107.7(6) . . ?
C12A C11A C4 107.7(14) . . ?
C12A C11A C13A 109.0(10) . . ?
C12A C11A C14A 109.0(9) . . ?
C13A C11A C4 113.5(12) . . ?
C13A C11A C14A 109.0(10) . . ?
C14A C11A C4 108.5(14) . . ?
C11 C12 H12A 109.5 . . ?
C11 C12 H12B 109.5 . . ?
C11 C12 H12C 109.5 . . ?
H12A C12 H12B 109.5 . . ?
H12A C12 H12C 109.5 . . ?
H12B C12 H12C 109.5 . . ?
C11A C12A H12D 109.5 . . ?
C11A C12A H12E 109.5 . . ?
C11A C12A H12F 109.5 . . ?
H12D C12A H12E 109.5 . . ?
H12D C12A H12F 109.5 . . ?
H12E C12A H12F 109.5 . . ?
C11 C13 H13A 109.5 . . ?
C11 C13 H13B 109.5 . . ?
C11 C13 H13C 109.5 . . ?
H13A C13 H13B 109.5 . . ?
H13A C13 H13C 109.5 . . ?
H13B C13 H13C 109.5 . . ?
C11A C13A H13D 109.5 . . ?
C11A C13A H13E 109.5 . . ?
C11A C13A H13F 109.5 . . ?
H13D C13A H13E 109.5 . . ?
H13D C13A H13F 109.5 . . ?
H13E C13A H13F 109.5 . . ?
C11 C14 H14A 109.5 . . ?
C11 C14 H14B 109.5 . . ?
C11 C14 H14C 109.5 . . ?
H14A C14 H14B 109.5 . . ?
H14A C14 H14C 109.5 . . ?
H14B C14 H14C 109.5 . . ?
C11A C14A H14D 109.5 . . ?
C11A C14A H14E 109.5 . . ?
C11A C14A H14F 109.5 . . ?
H14D C14A H14E 109.5 . . ?
H14D C14A H14F 109.5 . . ?
H14E C14A H14F 109.5 . . ?
Si3 C15 Si3 119.4(3) . 4_565 ?
Si3 C15 H15 104.0 4_565 . ?
Si3 C15 H15 104.0 . . ?
C6 C15 Si3 111.8(2) . . ?
C6 C15 Si3 111.8(2) . 4_565 ?
C6 C15 H15 104.0 . . ?
Si3 C16 H16A 109.5 . . ?
Si3 C16 H16B 109.5 . . ?
Si3 C16 H16C 109.5 . . ?
H16A C16 H16B 109.5 . . ?
H16A C16 H16C 109.5 . . ?
H16B C16 H16C 109.5 . . ?
Si3 C16A H16D 109.5 . . ?
Si3 C16A H16E 109.5 . . ?
Si3 C16A H16F 109.5 . . ?
H16D C16A H16E 109.5 . . ?
H16D C16A H16F 109.5 . . ?
H16E C16A H16F 109.5 . . ?
Si3 C17 H17A 109.5 . . ?
Si3 C17 H17B 109.5 . . ?
Si3 C17 H17C 109.5 . . ?
H17A C17 H17B 109.5 . . ?
H17A C17 H17C 109.5 . . ?
H17B C17 H17C 109.5 . . ?
Si3 C17A H17D 109.5 . . ?
Si3 C17A H17E 109.5 . . ?
Si3 C17A H17F 109.5 . . ?
H17D C17A H17E 109.5 . . ?
H17D C17A H17F 109.5 . . ?
H17E C17A H17F 109.5 . . ?
Si3 C18 H18A 109.5 . . ?
Si3 C18 H18B 109.5 . . ?
Si3 C18 H18C 109.5 . . ?
H18A C18 H18B 109.5 . . ?
H18A C18 H18C 109.5 . . ?
H18B C18 H18C 109.5 . . ?
Si3 C18A H18D 109.5 . . ?
Si3 C18A H18E 109.5 . . ?
Si3 C18A H18F 109.5 . . ?
H18D C18A H18E 109.5 . . ?
H18D C18A H18F 109.5 . . ?
H18E C18A H18F 109.5 . . ?
C19 C23 Cr 78.0(3) . . ?
C19 C23 C28 126.0 . . ?
C22 C23 Cr 65.4(3) . . ?
C22 C23 C19 108.0 . . ?
C22 C23 C28 126.0 . . ?
C28 C23 Cr 122.03(19) . . ?
C23 C19 Cr 65.9(3) . . ?
C23 C19 C20 108.0 . . ?
C23 C19 C24 126.0 . . ?
C20 C19 Cr 71.2(2) . . ?
C20 C19 C24 126.0 . . ?
C24 C19 Cr 128.4(3) . . ?
C19 C20 Cr 73.5(2) . . ?
C19 C20 C25 126.0 . . ?
C21 C20 Cr 64.8(3) . . ?
C21 C20 C19 108.0 . . ?
C21 C20 C25 126.0 . . ?
C25 C20 Cr 127.2(2) . . ?
C20 C21 Cr 78.5(4) . . ?
C20 C21 C22 108.0 . . ?
C20 C21 C26 126.0 . . ?
C22 C21 Cr 67.1(2) . . ?
C22 C21 C26 126.0 . . ?
C26 C21 Cr 120.0(3) . . ?
C23 C22 Cr 75.8(3) . . ?
C23 C22 C21 108.0 . . ?
C23 C22 C27 126.0 . . ?
C21 C22 Cr 73.6(2) . . ?
C21 C22 C27 126.0 . . ?
C27 C22 Cr 116.7(3) . . ?
C23 C28 H28A 109.5 . . ?
C23 C28 H28B 109.5 . . ?
C23 C28 H28C 109.5 . . ?
H28A C28 H28B 109.5 . . ?
H28A C28 H28C 109.5 . . ?
H28B C28 H28C 109.5 . . ?
C19 C24 H24A 109.5 . . ?
C19 C24 H24B 109.5 . . ?
C19 C24 H24C 109.5 . . ?
H24A C24 H24B 109.5 . . ?
H24A C24 H24C 109.5 . . ?
H24B C24 H24C 109.5 . . ?
C20 C25 H25A 109.5 . . ?
C20 C25 H25B 109.5 . . ?
C20 C25 H25C 109.5 . . ?
H25A C25 H25B 109.5 . . ?
H25A C25 H25C 109.5 . . ?
H25B C25 H25C 109.5 . . ?
C21 C26 H26A 109.5 . . ?
C21 C26 H26B 109.5 . . ?
C21 C26 H26C 109.5 . . ?
H26A C26 H26B 109.5 . . ?
H26A C26 H26C 109.5 . . ?
H26B C26 H26C 109.5 . . ?
C22 C27 H27A 109.5 . . ?
C22 C27 H27B 109.5 . . ?
C22 C27 H27C 109.5 . . ?
H27A C27 H27B 109.5 . . ?
H27A C27 H27C 109.5 . . ?
H27B C27 H27C 109.5 . . ?
C19A C23A Cr 73.4(4) . . ?
C19A C23A C22A 108.0 . . ?
C19A C23A C28A 126.0 . . ?
C22A C23A Cr 68.4(4) . . ?
C22A C23A C28A 126.0 . . ?
C28A C23A Cr 123.8(3) . . ?
C23A C19A Cr 70.3(4) . . ?
C23A C19A C24A 126.0 . . ?
C20A C19A Cr 69.8(3) . . ?
C20A C19A C23A 108.0 . . ?
C20A C19A C24A 126.0 . . ?
C24A C19A Cr 125.4(3) . . ?
C19A C20A Cr 73.7(3) . . ?
C19A C20A C25A 126.0 . . ?
C21A C20A Cr 68.5(4) . . ?
C21A C20A C19A 108.0 . . ?
C21A C20A C25A 126.0 . . ?
C25A C20A Cr 123.4(4) . . ?
C20A C21A Cr 74.1(4) . . ?
C20A C21A C26A 126.0 . . ?
C22A C21A Cr 71.2(4) . . ?
C22A C21A C20A 108.0 . . ?
C22A C21A C26A 126.0 . . ?
C26A C21A Cr 120.5(3) . . ?
C23A C22A Cr 74.3(3) . . ?
C23A C22A C27A 126.0 . . ?
C21A C22A Cr 70.7(4) . . ?
C21A C22A C23A 108.0 . . ?
C21A C22A C27A 126.0 . . ?
C27A C22A Cr 120.7(4) . . ?
C23A C28A H28D 109.5 . . ?
C23A C28A H28E 109.5 . . ?
C23A C28A H28F 109.5 . . ?
H28D C28A H28E 109.5 . . ?
H28D C28A H28F 109.5 . . ?
H28E C28A H28F 109.5 . . ?
C19A C24A H24D 109.5 . . ?
C19A C24A H24E 109.5 . . ?
C19A C24A H24F 109.5 . . ?
H24D C24A H24E 109.5 . . ?
H24D C24A H24F 109.5 . . ?
H24E C24A H24F 109.5 . . ?
C20A C25A H25D 109.5 . . ?
C20A C25A H25E 109.5 . . ?
C20A C25A H25F 109.5 . . ?
H25D C25A H25E 109.5 . . ?
H25D C25A H25F 109.5 . . ?
H25E C25A H25F 109.5 . . ?
C21A C26A H26D 109.5 . . ?
C21A C26A H26E 109.5 . . ?
C21A C26A H26F 109.5 . . ?
H26D C26A H26E 109.5 . . ?
H26D C26A H26F 109.5 . . ?
H26E C26A H26F 109.5 . . ?
C22A C27A H27D 109.5 . . ?
C22A C27A H27E 109.5 . . ?
C22A C27A H27F 109.5 . . ?
H27D C27A H27E 109.5 . . ?
H27D C27A H27F 109.5 . . ?
H27E C27A H27F 109.5 . . ?
O1 C29 Cr 173.3(18) . . ?
O4 C32 Cr 153(2) . . ?

loop_
_geom_bond_atom_site_label_1
_geom_bond_atom_site_label_2
_geom_bond_distance
_geom_bond_site_symmetry_2
_geom_bond_publ_flag
Cr Cr 0.348(12) 4_565 ?
Cr Si1 2.104(2) . ?
Cr C23 2.199(7) . ?
Cr C21 2.148(7) . ?
Cr C22 2.063(8) . ?
Cr C23A 2.256(10) . ?
Cr C19A 2.296(10) . ?
Cr C20A 2.246(11) . ?
Cr C21A 2.172(10) . ?
Cr C22A 2.179(12) . ?
Cr C29 1.645(12) . ?
Cr C32 1.930(10) . ?
Si1 C1 1.849(5) . ?
Si2 C7 1.892(3) . ?
Si2 C8 1.903(13) . ?
Si2 C8A 1.833(17) . ?
Si2 C9 1.860(12) . ?
Si2 C9A 1.877(17) . ?
Si2 C10 1.835(11) . ?
Si2 C10A 1.935(15) . ?
Si3 C15 1.898(3) . ?
Si3 C16 1.929(14) . ?
Si3 C16A 1.791(13) . ?
Si3 C17 1.825(13) . ?
Si3 C17A 1.907(13) . ?
Si3 C18 1.884(14) . ?
Si3 C18A 1.824(13) . ?
O1 C29 1.184(11) . ?
O2 C30 1.15(4) . ?
O3 C31 1.184(11) . ?
O4 C32 1.183(11) . ?
C1 C2 1.420(8) . ?
C1 C6 1.419(5) . ?
C2 C3 1.387(8) . ?
C2 C7 1.516(8) . ?
C3 H3 0.9500 . ?
C3 C4 1.392(8) . ?
C4 C5 1.408(8) . ?
C4 C11 1.539(14) . ?
C4 C11A 1.55(2) . ?
C5 H5 0.9500 . ?
C5 C6 1.381(6) . ?
C6 C15 1.518(6) . ?
C7 H7 1.0000 . ?
C8 H8A 0.9800 . ?
C8 H8B 0.9800 . ?
C8 H8C 0.9800 . ?
C8A H8AA 0.9800 . ?
C8A H8AB 0.9800 . ?
C8A H8AC 0.9800 . ?
C9 H9A 0.9800 . ?
C9 H9B 0.9800 . ?
C9 H9C 0.9800 . ?
C9A H9AA 0.9800 . ?
C9A H9AB 0.9800 . ?
C9A H9AC 0.9800 . ?
C10 H10A 0.9800 . ?
C10 H10B 0.9800 . ?
C10 H10C 0.9800 . ?
C10A H10D 0.9800 . ?
C10A H10E 0.9800 . ?
C10A H10F 0.9800 . ?
C11 C12 1.5399(11) . ?
C11 C13 1.5399(11) . ?
C11 C14 1.5401(11) . ?
C11A C12A 1.5399(11) . ?
C11A C13A 1.5400(11) . ?
C11A C14A 1.5400(11) . ?
C12 H12A 0.9800 . ?
C12 H12B 0.9800 . ?
C12 H12C 0.9800 . ?
C12A H12D 0.9800 . ?
C12A H12E 0.9800 . ?
C12A H12F 0.9800 . ?
C13 H13A 0.9800 . ?
C13 H13B 0.9800 . ?
C13 H13C 0.9800 . ?
C13A H13D 0.9800 . ?
C13A H13E 0.9800 . ?
C13A H13F 0.9800 . ?
C14 H14A 0.9800 . ?
C14 H14B 0.9800 . ?
C14 H14C 0.9800 . ?
C14A H14D 0.9800 . ?
C14A H14E 0.9800 . ?
C14A H14F 0.9800 . ?
C15 H15 1.0000 . ?
C16 H16A 0.9800 . ?
C16 H16B 0.9800 . ?
C16 H16C 0.9800 . ?
C16A H16D 0.9800 . ?
C16A H16E 0.9800 . ?
C16A H16F 0.9800 . ?
C17 H17A 0.9800 . ?
C17 H17B 0.9800 . ?
C17 H17C 0.9800 . ?
C17A H17D 0.9800 . ?
C17A H17E 0.9800 . ?
C17A H17F 0.9800 . ?
C18 H18A 0.9800 . ?
C18 H18B 0.9800 . ?
C18 H18C 0.9800 . ?
C18A H18D 0.9800 . ?
C18A H18E 0.9800 . ?
C18A H18F 0.9800 . ?
C23 C19 1.4200 . ?
C23 C22 1.4200 . ?
C23 C28 1.5095 . ?
C19 C20 1.4200 . ?
C19 C24 1.5095 . ?
C20 C21 1.4200 . ?
C20 C25 1.5095 . ?
C21 C22 1.4200 . ?
C21 C26 1.5095 . ?
C22 C27 1.5095 . ?
C28 H28A 0.9800 . ?
C28 H28B 0.9800 . ?
C28 H28C 0.9800 . ?
C24 H24A 0.9800 . ?
C24 H24B 0.9800 . ?
C24 H24C 0.9800 . ?
C25 H25A 0.9800 . ?
C25 H25B 0.9800 . ?
C25 H25C 0.9800 . ?
C26 H26A 0.9800 . ?
C26 H26B 0.9800 . ?
C26 H26C 0.9800 . ?
C27 H27A 0.9800 . ?
C27 H27B 0.9800 . ?
C27 H27C 0.9800 . ?
C23A C19A 1.4200 . ?
C23A C22A 1.4200 . ?
C23A C28A 1.5095 . ?
C19A C20A 1.4200 . ?
C19A C24A 1.5095 . ?
C20A C21A 1.4200 . ?
C20A C25A 1.5095 . ?
C21A C22A 1.4200 . ?
C21A C26A 1.5095 . ?
C22A C27A 1.5095 . ?
C28A H28D 0.9800 . ?
C28A H28E 0.9800 . ?
C28A H28F 0.9800 . ?
C24A H24D 0.9800 . ?
C24A H24E 0.9800 . ?
C24A H24F 0.9800 . ?
C25A H25D 0.9800 . ?
C25A H25E 0.9800 . ?
C25A H25F 0.9800 . ?
C26A H26D 0.9800 . ?
C26A H26E 0.9800 . ?
C26A H26F 0.9800 . ?
C27A H27D 0.9800 . ?
C27A H27E 0.9800 . ?
C27A H27F 0.9800 . ?

loop_
_geom_torsion_atom_site_label_1
_geom_torsion_atom_site_label_2
_geom_torsion_atom_site_label_3
_geom_torsion_atom_site_label_4
_geom_torsion
_geom_torsion_site_symmetry_1
_geom_torsion_site_symmetry_2
_geom_torsion_site_symmetry_3
_geom_torsion_site_symmetry_4
_geom_torsion_publ_flag
Cr C23 C19 C20 58.9(3) . . . . ?
Cr C23 C19 C24 -121.1(3) . . . . ?
Cr C23 C22 C21 -67.1(3) . . . . ?
Cr C23 C22 C27 112.9(3) . . . . ?
Cr C19 C20 C21 55.7(3) . . . . ?
Cr C19 C20 C25 -124.3(3) . . . . ?
Cr C20 C21 C22 61.1(2) . . . . ?
Cr C20 C21 C26 -118.9(2) . . . . ?
Cr C21 C22 C23 68.6(4) . . . . ?
Cr C21 C22 C27 -111.4(4) . . . . ?
Cr C23A C19A C20A 59.9(3) . . . . ?
Cr C23A C19A C24A -120.1(3) . . . . ?
Cr C23A C22A C21A -63.1(4) . . . . ?
Cr C23A C22A C27A 116.9(4) . . . . ?
Cr C19A C20A C21A 60.2(4) . . . . ?
Cr C19A C20A C25A -119.8(4) . . . . ?
Cr C20A C21A C22A 63.6(4) . . . . ?
Cr C20A C21A C26A -116.4(4) . . . . ?
Cr C21A C22A C23A 65.5(4) . . . . ?
Cr C21A C22A C27A -114.5(4) . . . . ?
Si1 C1 C2 C3 180.000(2) . . . . ?
Si1 C1 C2 C7 0.000(2) . . . . ?
Si1 C1 C6 C5 180.000(2) . . . . ?
Si1 C1 C6 C15 0.000(2) . . . . ?
C1 C2 C3 C4 0.000(3) . . . . ?
C1 C2 C7 Si2 -111.6(3) . . . 4_565 ?
C1 C2 C7 Si2 111.6(3) . . . . ?
C1 C6 C15 Si3 -111.6(3) . . . . ?
C1 C6 C15 Si3 111.6(3) . . . 4_565 ?
C2 C1 C6 C5 0.000(2) . . . . ?
C2 C1 C6 C15 180.000(2) . . . . ?
C2 C3 C4 C5 0.000(3) . . . . ?
C2 C3 C4 C11 -171.0(4) . . . . ?
C2 C3 C4 C11A -171.1(6) . . . . ?
C3 C2 C7 Si2 -68.4(3) . . . . ?
C3 C2 C7 Si2 68.4(3) . . . 4_565 ?
C3 C4 C5 C6 0.000(2) . . . . ?
C3 C4 C11 C12 -6.4(6) . . . . ?
C3 C4 C11 C13 -126.7(4) . . . . ?
C3 C4 C11 C14 114.8(4) . . . . ?
C3 C4 C11A C12A -61.1(8) . . . . ?
C3 C4 C11A C13A 178.1(7) . . . . ?
C3 C4 C11A C14A 56.8(8) . . . . ?
C4 C5 C6 C1 0.000(2) . . . . ?
C4 C5 C6 C15 180.000(2) . . . . ?
C5 C4 C11 C12 -177.1(4) . . . . ?
C5 C4 C11 C13 62.6(5) . . . . ?
C5 C4 C11 C14 -56.0(6) . . . . ?
C5 C4 C11A C12A 128.2(6) . . . . ?
C5 C4 C11A C13A 7.4(9) . . . . ?
C5 C4 C11A C14A -113.9(6) . . . . ?
C5 C6 C15 Si3 -68.4(3) . . . 4_565 ?
C5 C6 C15 Si3 68.4(3) . . . . ?
C6 C1 C2 C3 0.000(2) . . . . ?
C6 C1 C2 C7 180.000(2) . . . . ?
C7 C2 C3 C4 180.000(2) . . . . ?
C8 Si2 C7 Si2 170.2(6) . . . 4_565 ?
C8 Si2 C7 C2 -57.8(6) . . . . ?
C8A Si2 C7 Si2 -166.5(8) . . . 4_565 ?
C8A Si2 C7 C2 -34.5(8) . . . . ?
C9 Si2 C7 Si2 53.7(6) . . . 4_565 ?
C9 Si2 C7 C2 -174.3(6) . . . . ?
C9A Si2 C7 Si2 73.5(8) . . . 4_565 ?
C9A Si2 C7 C2 -154.5(8) . . . . ?
C10 Si2 C7 Si2 -73.4(7) . . . 4_565 ?
C10 Si2 C7 C2 58.6(7) . . . . ?
C10A Si2 C7 Si2 -45.4(8) . . . 4_565 ?
C10A Si2 C7 C2 86.6(8) . . . . ?
C11 C4 C5 C6 171.2(4) . . . . ?
C11A C4 C5 C6 171.0(6) . . . . ?
C16 Si3 C15 Si3 -167.3(6) . . . 4_565 ?
C16 Si3 C15 C6 59.6(6) . . . . ?
C16A Si3 C15 Si3 162.6(6) . . . 4_565 ?
C16A Si3 C15 C6 29.5(7) . . . . ?
C17 Si3 C15 Si3 75.0(8) . . . 4_565 ?
C17 Si3 C15 C6 -58.1(8) . . . . ?
C17A Si3 C15 Si3 45.8(7) . . . 4_565 ?
C17A Si3 C15 C6 -87.3(6) . . . . ?
C18 Si3 C15 Si3 -51.7(7) . . . 4_565 ?
C18 Si3 C15 C6 175.2(6) . . . . ?
C18A Si3 C15 Si3 -74.0(7) . . . 4_565 ?
C18A Si3 C15 C6 153.0(6) . . . . ?
C23 C19 C20 Cr -55.7(3) . . . . ?
C23 C19 C20 C21 0.0 . . . . ?
C23 C19 C20 C25 180.0 . . . . ?
C19 C23 C22 Cr 67.1(3) . . . . ?
C19 C23 C22 C21 0.0 . . . . ?
C19 C23 C22 C27 180.0 . . . . ?
C19 C20 C21 Cr -61.1(2) . . . . ?
C19 C20 C21 C22 0.0 . . . . ?
C19 C20 C21 C26 180.0 . . . . ?
C20 C21 C22 Cr -68.6(4) . . . . ?
C20 C21 C22 C23 0.0 . . . . ?
C20 C21 C22 C27 180.0 . . . . ?
C22 C23 C19 Cr -58.9(3) . . . . ?
C22 C23 C19 C20 0.0 . . . . ?
C22 C23 C19 C24 180.0 . . . . ?
C28 C23 C19 Cr 121.1(3) . . . . ?
C28 C23 C19 C20 180.0 . . . . ?
C28 C23 C19 C24 0.0 . . . . ?
C28 C23 C22 Cr -112.9(3) . . . . ?
C28 C23 C22 C21 180.0 . . . . ?
C28 C23 C22 C27 0.0 . . . . ?
C24 C19 C20 Cr 124.3(3) . . . . ?
C24 C19 C20 C21 180.0 . . . . ?
C24 C19 C20 C25 0.0 . . . . ?
C25 C20 C21 Cr 118.9(2) . . . . ?
C25 C20 C21 C22 180.0 . . . . ?
C25 C20 C21 C26 0.0 . . . . ?
C26 C21 C22 Cr 111.4(4) . . . . ?
C26 C21 C22 C23 180.0 . . . . ?
C26 C21 C22 C27 0.0 . . . . ?
C23A C19A C20A Cr -60.2(4) . . . . ?
C23A C19A C20A C21A 0.0 . . . . ?
C23A C19A C20A C25A 180.0 . . . . ?
C19A C23A C22A Cr 63.1(4) . . . . ?
C19A C23A C22A C21A 0.0 . . . . ?
C19A C23A C22A C27A 180.0 . . . . ?
C19A C20A C21A Cr -63.6(4) . . . . ?
C19A C20A C21A C22A 0.0 . . . . ?
C19A C20A C21A C26A 180.0 . . . . ?
C20A C21A C22A Cr -65.5(4) . . . . ?
C20A C21A C22A C23A 0.0 . . . . ?
C20A C21A C22A C27A 180.0 . . . . ?
C22A C23A C19A Cr -59.9(3) . . . . ?
C22A C23A C19A C20A 0.0 . . . . ?
C22A C23A C19A C24A 180.0 . . . . ?
C28A C23A C19A Cr 120.1(3) . . . . ?
C28A C23A C19A C20A 180.0 . . . . ?
C28A C23A C19A C24A 0.0 . . . . ?
C28A C23A C22A Cr -116.9(4) . . . . ?
C28A C23A C22A C21A 180.0 . . . . ?
C28A C23A C22A C27A 0.0 . . . . ?
C24A C19A C20A Cr 119.8(4) . . . . ?
C24A C19A C20A C21A 180.0 . . . . ?
C24A C19A C20A C25A 0.0 . . . . ?
C25A C20A C21A Cr 116.4(4) . . . . ?
C25A C20A C21A C22A 180.0 . . . . ?
C25A C20A C21A C26A 0.0 . . . . ?
C26A C21A C22A Cr 114.5(4) . . . . ?
C26A C21A C22A C23A 180.0 . . . . ?
C26A C21A C22A C27A 0.0 . . . . ?
